data_1008362
loop_
_publ_author_name
'Soubeyroux, J. L.'
'Percheron-Guegan, A.'
'Achard, J. C.'

_publ_section_title
;
 Localization of hydrogen (deuterium) in \a-LaNi~5~H~x~ (x = 0.1 and 0.4)
;
_journal_coden_ASTM JCOMAH
_journal_name_full 'Journal of the Less-Common Metals'
_journal_page_first 181
_journal_page_last 186
_journal_paper_doi 10.1016/0022-5088(87)90046-4
_journal_volume 129
_journal_year 1987
_chemical_formula_structural 'La Ni5 D.4'
_chemical_formula_sum 'D0.4 La Ni5'
_chemical_name_systematic
;
Lanthanum nickel deuteride (1/5/.4) - \a phase
;
_space_group_IT_number 191
_symmetry_cell_setting hexagonal
_symmetry_Int_Tables_number 191
_symmetry_space_group_name_Hall '-P 6 2'
_symmetry_space_group_name_H-M 'P 6/m m m'
_cell_angle_alpha 90
_cell_angle_beta 90
_cell_angle_gamma 120
_cell_formula_units_Z 1
_cell_length_a 5.025(3)
_cell_length_b 5.025(3)
_cell_length_c 3.991(2)
_cell_volume 87.3
_refine_ls_R_factor_all 0.086
_cod_original_formula_sum 'D.4 La Ni5'
_cod_database_code 1008362

loop_
_symmetry_equiv_pos_as_xyz
x,y,z
-y,x-y,z
y-x,-x,z
y,x,z
x-y,-y,z
-x,y-x,z
-x,-y,z
y,y-x,z
x-y,x,z
-y,-x,z
y-x,y,z
x,x-y,z
-x,-y,-z
y,y-x,-z
x-y,x,-z
-y,-x,-z
y-x,y,-z
x,x-y,-z
x,y,-z
-y,x-y,-z
y-x,-x,-z
y,x,-z
x-y,-y,-z
-x,y-x,-z

loop_
_atom_site_label
_atom_site_type_symbol
_atom_site_symmetry_multiplicity
_atom_site_Wyckoff_symbol
_atom_site_fract_x
_atom_site_fract_y
_atom_site_fract_z
_atom_site_occupancy
_atom_site_attached_hydrogens
_atom_site_calc_flag
La1 La0 1 a 0. 0. 0. 1. 0 d
Ni1 Ni0 2 c 0.3333 0.6667 0. 1. 0 d
Ni2 Ni0 3 g 0.5 0. 0.5 1. 0 d
D1 D0 12 n 0.455 0. 0.117 0.03 0 d

loop_
_atom_type_symbol
_atom_type_oxidation_number
La0 0.000
Ni0 0.000
D0 0.000
